data_4512678
loop_
_publ_author_name
'Kr\"oger, Denis'
'Schl\"uter, Torben'
'Fischer, Malte'
'Geibel, Irina'
'Martens, J\"urgen'

_publ_section_title
;
 Three-Component Reaction toward Polyannulated Quinazolinones,
 Benzoxazinones, and Benzothiazinones.
;
_journal_issue 3
_journal_name_full 'ACS combinatorial science'
_journal_page_first 202
_journal_page_last 207
_journal_paper_doi 10.1021/co500165a
_journal_volume 17
_journal_year 2015
_chemical_formula_structural C18H21N3O4
_chemical_formula_sum 'C18 H21 N3 O4'
_chemical_formula_weight 343.38
_space_group_crystal_system monoclinic
_space_group_IT_number 14
_space_group_name_Hall '-P 2ybc'
_space_group_name_H-M_alt 'P 1 21/c 1'
_symmetry_space_group_name_Hall '-P 2ybc'
_symmetry_space_group_name_H-M 'P 1 21/c 1'
_atom_sites_solution_hydrogens difmap
_atom_sites_solution_primary direct
_atom_sites_solution_secondary difmap
_audit_creation_method SHELXL-2014/7
_cell_angle_alpha 90
_cell_angle_beta 92.7326(17)
_cell_angle_gamma 90
_cell_formula_units_Z 4
_cell_length_a 10.3503(6)
_cell_length_b 21.2485(12)
_cell_length_c 7.4970(4)
_cell_measurement_reflns_used 7795
_cell_measurement_temperature 120(2)
_cell_measurement_theta_max 29.89
_cell_measurement_theta_min 2.19
_cell_volume 1646.93(16)
_computing_cell_refinement 'Bruker SAINT V8.34A'
_computing_data_collection 'Bruker APEX2'
_computing_data_reduction 'Bruker SAINT V8.34A'
_computing_structure_refinement 'SHELXL-2014/7 (Sheldrick, 2014)'
_computing_structure_solution 'SHELXS-2013/1 (Sheldrick, 2013)'
_diffrn_ambient_temperature 120(2)
_diffrn_measured_fraction_theta_full 1.000
_diffrn_measured_fraction_theta_max 1.000
_diffrn_measurement_device_type 'Bruker APEX-II CCD'
_diffrn_measurement_method '\f and \w scans'
_diffrn_radiation_type MoK\a
_diffrn_radiation_wavelength 0.71073
_diffrn_reflns_av_R_equivalents 0.0456
_diffrn_reflns_av_unetI/netI 0.0271
_diffrn_reflns_Laue_measured_fraction_full 1.000
_diffrn_reflns_Laue_measured_fraction_max 1.000
_diffrn_reflns_limit_h_max 14
_diffrn_reflns_limit_h_min -14
_diffrn_reflns_limit_k_max 29
_diffrn_reflns_limit_k_min -29
_diffrn_reflns_limit_l_max 10
_diffrn_reflns_limit_l_min -10
_diffrn_reflns_number 43853
_diffrn_reflns_point_group_measured_fraction_full 1.000
_diffrn_reflns_point_group_measured_fraction_max 1.000
_diffrn_reflns_theta_full 25.242
_diffrn_reflns_theta_max 30.028
_diffrn_reflns_theta_min 1.917
_diffrn_source 'sealed tube'
_exptl_absorpt_coefficient_mu 0.099
_exptl_absorpt_correction_T_max 1.0000
_exptl_absorpt_correction_T_min 0.9574
_exptl_absorpt_correction_type multi-scan
_exptl_absorpt_process_details 'SADABS-2012/1 (Sheldrick)'
_exptl_crystal_colour yellow-orange
_exptl_crystal_density_diffrn 1.385
_exptl_crystal_description stick
_exptl_crystal_F_000 728
_exptl_crystal_size_max 0.350
_exptl_crystal_size_mid 0.100
_exptl_crystal_size_min 0.050
_refine_diff_density_max 0.407
_refine_diff_density_min -0.223
_refine_diff_density_rms 0.051
_refine_ls_extinction_method none
_refine_ls_goodness_of_fit_ref 1.020
_refine_ls_hydrogen_treatment constr
_refine_ls_matrix_type full
_refine_ls_number_parameters 247
_refine_ls_number_reflns 4833
_refine_ls_number_restraints 0
_refine_ls_restrained_S_all 1.020
_refine_ls_R_factor_all 0.0670
_refine_ls_R_factor_gt 0.0444
_refine_ls_shift/su_max 0.001
_refine_ls_shift/su_mean 0.000
_refine_ls_structure_factor_coef Fsqd
_refine_ls_weighting_details 'w=1/[\s^2^(Fo^2^)+(0.0600P)^2^+0.5000P] where P=(Fo^2^+2Fc^2^)/3'
_refine_ls_weighting_scheme calc
_refine_ls_wR_factor_gt 0.1083
_refine_ls_wR_factor_ref 0.1215
_reflns_Friedel_coverage 0.000
_reflns_number_gt 3596
_reflns_number_total 4833
_reflns_threshold_expression 'I > 2\s(I)'
_cod_data_source_file co500165a_si_006.cif
_cod_data_source_block mafi026
_cod_depositor_comments 'Adding full bibliography for 4512676--4512681.cif.'
_cod_database_code 4512678
_shelx_shelxl_version_number 2014/7
_shelx_space_group_comment
;
The symmetry employed for this shelxl refinement is uniquely defined
by the following loop, which should always be used as a source of
symmetry information in preference to the above space-group names.
They are only intended as comments.
;
_shelx_estimated_absorpt_t_min 0.966
_shelx_estimated_absorpt_t_max 0.995

loop_
_space_group_symop_operation_xyz
'x, y, z'
'-x, y+1/2, -z+1/2'
'-x, -y, -z'
'x, -y-1/2, z-1/2'

loop_
_atom_site_label
_atom_site_type_symbol
_atom_site_fract_x
_atom_site_fract_y
_atom_site_fract_z
_atom_site_U_iso_or_equiv
_atom_site_adp_type
_atom_site_occupancy
_atom_site_site_symmetry_order
_atom_site_calc_flag
_atom_site_refinement_flags_posn
_atom_site_refinement_flags_adp
_atom_site_refinement_flags_occupancy
_atom_site_disorder_assembly
_atom_site_disorder_group
O1 O 0.53760(9) 0.58398(4) 0.58664(13) 0.0254(2) Uani 1 1 d . . . . .
O2 O 0.66146(8) 0.76932(4) 0.49924(12) 0.0218(2) Uani 1 1 d . . . . .
O3 O 0.99240(10) 0.91339(4) 0.75897(15) 0.0309(2) Uani 1 1 d . . . . .
O4 O 1.17072(10) 0.87621(5) 0.87857(16) 0.0358(3) Uani 1 1 d . . . . .
N1 N 0.67487(10) 0.66692(5) 0.58537(14) 0.0191(2) Uani 1 1 d . . . . .
N2 N 0.87156(10) 0.62348(5) 0.71200(15) 0.0194(2) Uani 1 1 d . . . . .
N3 N 1.06241(11) 0.86902(5) 0.80625(15) 0.0235(2) Uani 1 1 d . . . . .
C1A C 0.72918(13) 0.62062(6) 0.71133(19) 0.0188(3) Uani 0.889(2) 1 d . . P A 1
H1A H 0.6999 0.6300 0.8337 0.023 Uiso 0.889(2) 1 calc R U P A 1
C2A C 0.66252(19) 0.56001(9) 0.6397(3) 0.0226(4) Uani 0.889(2) 1 d . . P A 1
C3A C 0.63880(18) 0.51117(8) 0.7808(3) 0.0351(4) Uani 0.889(2) 1 d . . P A 1
H3AA H 0.5758 0.4803 0.7333 0.053 Uiso 0.889(2) 1 calc R U P A 1
H3AB H 0.6050 0.5317 0.8859 0.053 Uiso 0.889(2) 1 calc R U P A 1
H3AC H 0.7202 0.4898 0.8147 0.053 Uiso 0.889(2) 1 calc R U P A 1
C4A C 0.72694(16) 0.53225(7) 0.4786(2) 0.0300(4) Uani 0.889(2) 1 d . . P A 1
H4AA H 0.8062 0.5101 0.5187 0.045 Uiso 0.889(2) 1 calc R U P A 1
H4AB H 0.7485 0.5662 0.3966 0.045 Uiso 0.889(2) 1 calc R U P A 1
H4AC H 0.6675 0.5026 0.4170 0.045 Uiso 0.889(2) 1 calc R U P A 1
C1B C 0.7658(11) 0.6098(5) 0.6047(16) 0.020(2) Uiso 0.111(2) 1 d . . P A 2
H1B H 0.7903 0.5934 0.4859 0.023 Uiso 0.111(2) 1 calc R U P A 2
C2B C 0.671(2) 0.5682(10) 0.688(3) 0.027(5) Uiso 0.111(2) 1 d . . P A 2
C3B C 0.6863(14) 0.4973(6) 0.663(2) 0.033(3) Uiso 0.111(2) 1 d . . P A 2
H3BA H 0.6182 0.4753 0.7243 0.049 Uiso 0.111(2) 1 calc R U P A 2
H3BB H 0.6791 0.4873 0.5351 0.049 Uiso 0.111(2) 1 calc R U P A 2
H3BC H 0.7711 0.4839 0.7125 0.049 Uiso 0.111(2) 1 calc R U P A 2
C4B C 0.6470(11) 0.5804(6) 0.8888(16) 0.025(3) Uiso 0.111(2) 1 d . . P A 2
H4BA H 0.5831 0.5503 0.9294 0.037 Uiso 0.111(2) 1 calc R U P A 2
H4BB H 0.7282 0.5754 0.9600 0.037 Uiso 0.111(2) 1 calc R U P A 2
H4BC H 0.6144 0.6233 0.9032 0.037 Uiso 0.111(2) 1 calc R U P A 2
C5 C 0.54260(12) 0.64763(6) 0.52553(18) 0.0215(3) Uani 1 1 d . . . . .
C6 C 0.44061(13) 0.68456(7) 0.6196(2) 0.0295(3) Uani 1 1 d . . . . .
H6A H 0.3559 0.6648 0.5967 0.044 Uiso 1 1 calc R U . . .
H6B H 0.4381 0.7279 0.5746 0.044 Uiso 1 1 calc R U . . .
H6C H 0.4619 0.6849 0.7484 0.044 Uiso 1 1 calc R U . . .
C7 C 0.52215(14) 0.65081(7) 0.32396(19) 0.0294(3) Uani 1 1 d . . . . .
H7A H 0.5855 0.6237 0.2683 0.044 Uiso 1 1 calc R U . . .
H7B H 0.5332 0.6943 0.2840 0.044 Uiso 1 1 calc R U . . .
H7C H 0.4346 0.6364 0.2893 0.044 Uiso 1 1 calc R U . . .
C8 C 0.71947(11) 0.72656(5) 0.57823(16) 0.0169(2) Uani 1 1 d . . . . .
C9 C 0.84865(11) 0.73565(5) 0.67045(16) 0.0163(2) Uani 1 1 d . . . . .
C10 C 0.92322(11) 0.68316(5) 0.73055(16) 0.0168(2) Uani 1 1 d . . . . .
C11 C 1.05022(11) 0.69354(6) 0.80652(16) 0.0189(2) Uani 1 1 d . . . . .
C12 C 1.09353(12) 0.75517(6) 0.82740(17) 0.0207(3) Uani 1 1 d . . . . .
H12 H 1.1780 0.7629 0.8776 0.025 Uiso 1 1 calc R U . . .
C13 C 1.01512(12) 0.80533(6) 0.77602(16) 0.0191(2) Uani 1 1 d . . . . .
C14 C 0.89374(11) 0.79623(6) 0.69422(16) 0.0173(2) Uani 1 1 d . . . . .
H14 H 0.8425 0.8311 0.6552 0.021 Uiso 1 1 calc R U . . .
C15 C 0.93804(14) 0.57223(6) 0.8103(2) 0.0291(3) Uani 1 1 d . . . . .
H15A H 0.9068 0.5312 0.7628 0.035 Uiso 1 1 calc R U . . .
H15B H 0.9183 0.5745 0.9380 0.035 Uiso 1 1 calc R U . . .
C16 C 1.08294(14) 0.57722(7) 0.7917(2) 0.0305(3) Uani 1 1 d . . . . .
H16A H 1.1269 0.5426 0.8587 0.037 Uiso 1 1 calc R U . . .
H16B H 1.1029 0.5731 0.6644 0.037 Uiso 1 1 calc R U . . .
C17 C 1.13226(12) 0.63923(6) 0.86218(18) 0.0225(3) Uani 1 1 d . . . . .
C18 C 1.23967(13) 0.64406(7) 0.9649(2) 0.0299(3) Uani 1 1 d . . . . .
H18A H 1.2680 0.6841 1.0073 0.036 Uiso 1 1 calc R U . . .
H18B H 1.2883 0.6075 0.9962 0.036 Uiso 1 1 calc R U . . .

loop_
_atom_site_aniso_label
_atom_site_aniso_U_11
_atom_site_aniso_U_22
_atom_site_aniso_U_33
_atom_site_aniso_U_23
_atom_site_aniso_U_13
_atom_site_aniso_U_12
O1 0.0247(5) 0.0168(4) 0.0343(5) 0.0040(4) -0.0047(4) -0.0068(3)
O2 0.0205(4) 0.0149(4) 0.0294(5) 0.0037(3) -0.0041(4) 0.0000(3)
O3 0.0310(5) 0.0169(5) 0.0445(6) -0.0018(4) -0.0027(4) -0.0024(4)
O4 0.0289(5) 0.0304(6) 0.0466(7) -0.0054(5) -0.0124(5) -0.0107(4)
N1 0.0186(5) 0.0137(5) 0.0244(5) 0.0026(4) -0.0054(4) -0.0030(4)
N2 0.0209(5) 0.0125(5) 0.0243(5) 0.0010(4) -0.0041(4) 0.0011(4)
N3 0.0244(5) 0.0212(5) 0.0248(6) -0.0030(4) -0.0001(4) -0.0061(4)
C1A 0.0209(6) 0.0130(6) 0.0222(7) 0.0022(5) -0.0023(5) -0.0007(5)
C2A 0.0238(8) 0.0113(7) 0.0321(11) 0.0007(8) -0.0067(8) -0.0041(5)
C3A 0.0392(9) 0.0209(8) 0.0444(10) 0.0100(7) -0.0073(8) -0.0097(7)
C4A 0.0326(8) 0.0208(7) 0.0360(9) -0.0083(6) -0.0060(7) 0.0007(6)
C5 0.0202(6) 0.0161(6) 0.0276(7) 0.0012(5) -0.0044(5) -0.0062(4)
C6 0.0195(6) 0.0262(7) 0.0426(8) -0.0029(6) -0.0003(6) -0.0023(5)
C7 0.0312(7) 0.0275(7) 0.0285(7) 0.0025(5) -0.0095(6) -0.0082(6)
C8 0.0172(5) 0.0144(5) 0.0190(5) 0.0000(4) 0.0003(4) -0.0011(4)
C9 0.0170(5) 0.0140(5) 0.0178(5) 0.0003(4) -0.0005(4) -0.0007(4)
C10 0.0189(5) 0.0152(5) 0.0162(5) -0.0001(4) -0.0003(4) 0.0004(4)
C11 0.0182(5) 0.0204(6) 0.0178(6) 0.0011(4) -0.0002(4) 0.0019(4)
C12 0.0174(5) 0.0236(6) 0.0207(6) 0.0001(5) -0.0022(4) -0.0022(5)
C13 0.0207(6) 0.0163(6) 0.0201(6) -0.0011(4) 0.0006(5) -0.0046(4)
C14 0.0191(5) 0.0140(5) 0.0189(6) 0.0006(4) 0.0007(4) -0.0010(4)
C15 0.0334(7) 0.0149(6) 0.0377(8) 0.0035(5) -0.0126(6) 0.0009(5)
C16 0.0339(7) 0.0221(7) 0.0348(8) -0.0003(6) -0.0076(6) 0.0113(6)
C17 0.0202(6) 0.0236(6) 0.0238(6) 0.0036(5) 0.0011(5) 0.0029(5)
C18 0.0218(6) 0.0294(7) 0.0381(8) 0.0090(6) -0.0034(6) 0.0013(5)

loop_
_atom_type_symbol
_atom_type_description
_atom_type_scat_dispersion_real
_atom_type_scat_dispersion_imag
_atom_type_scat_source
C C 0.0033 0.0016 'International Tables Vol C Tables 4.2.6.8 and 6.1.1.4'
H H 0.0000 0.0000 'International Tables Vol C Tables 4.2.6.8 and 6.1.1.4'
N N 0.0061 0.0033 'International Tables Vol C Tables 4.2.6.8 and 6.1.1.4'
O O 0.0106 0.0060 'International Tables Vol C Tables 4.2.6.8 and 6.1.1.4'

loop_
_geom_angle_atom_site_label_1
_geom_angle_atom_site_label_2
_geom_angle_atom_site_label_3
_geom_angle
C2A O1 C5 112.37(11)
C5 O1 C2B 108.1(8)
C8 N1 C1A 122.47(10)
C8 N1 C5 124.16(10)
C1A N1 C5 109.42(10)
C8 N1 C1B 122.3(4)
C5 N1 C1B 111.3(4)
C1B N2 C10 123.6(5)
C1B N2 C15 118.9(5)
C10 N2 C15 117.45(10)
C10 N2 C1A 114.86(10)
C15 N2 C1A 114.56(11)
O3 N3 O4 122.88(11)
O3 N3 C13 118.63(11)
O4 N3 C13 118.49(11)
N1 C1A N2 109.20(11)
N1 C1A C2A 100.68(12)
N2 C1A C2A 117.72(13)
N1 C1A H1A 109.6
N2 C1A H1A 109.6
C2A C1A H1A 109.6
O1 C2A C3A 105.36(15)
O1 C2A C4A 109.96(17)
C3A C2A C4A 112.37(16)
O1 C2A C1A 100.54(13)
C3A C2A C1A 114.46(18)
C4A C2A C1A 113.11(15)
C2A C3A H3AA 109.5
C2A C3A H3AB 109.5
H3AA C3A H3AB 109.5
C2A C3A H3AC 109.5
H3AA C3A H3AC 109.5
H3AB C3A H3AC 109.5
C2A C4A H4AA 109.5
C2A C4A H4AB 109.5
H4AA C4A H4AB 109.5
C2A C4A H4AC 109.5
H4AA C4A H4AC 109.5
H4AB C4A H4AC 109.5
N2 C1B C2B 114.0(11)
N2 C1B N1 111.1(8)
C2B C1B N1 95.6(11)
N2 C1B H1B 111.7
C2B C1B H1B 111.7
N1 C1B H1B 111.7
C1B C2B C3B 117.6(15)
C1B C2B C4B 116.7(14)
C3B C2B C4B 107.9(15)
C1B C2B O1 104.5(14)
C3B C2B O1 103.8(13)
C4B C2B O1 104.6(13)
C2B C3B H3BA 109.5
C2B C3B H3BB 109.5
H3BA C3B H3BB 109.5
C2B C3B H3BC 109.5
H3BA C3B H3BC 109.5
H3BB C3B H3BC 109.5
C2B C4B H4BA 109.5
C2B C4B H4BB 109.5
H4BA C4B H4BB 109.5
C2B C4B H4BC 109.5
H4BA C4B H4BC 109.5
H4BB C4B H4BC 109.5
O1 C5 N1 102.24(9)
O1 C5 C6 107.69(11)
N1 C5 C6 111.75(11)
O1 C5 C7 110.84(11)
N1 C5 C7 111.91(11)
C6 C5 C7 111.92(12)
C5 C6 H6A 109.5
C5 C6 H6B 109.5
H6A C6 H6B 109.5
C5 C6 H6C 109.5
H6A C6 H6C 109.5
H6B C6 H6C 109.5
C5 C7 H7A 109.5
C5 C7 H7B 109.5
H7A C7 H7B 109.5
C5 C7 H7C 109.5
H7A C7 H7C 109.5
H7B C7 H7C 109.5
O2 C8 N1 123.65(11)
O2 C8 C9 122.46(10)
N1 C8 C9 113.86(10)
C14 C9 C10 121.20(11)
C14 C9 C8 118.20(10)
C10 C9 C8 120.60(10)
N2 C10 C9 119.23(10)
N2 C10 C11 121.87(11)
C9 C10 C11 118.90(11)
C12 C11 C10 118.50(11)
C12 C11 C17 121.64(11)
C10 C11 C17 119.86(11)
C13 C12 C11 120.84(11)
C13 C12 H12 119.6
C11 C12 H12 119.6
C12 C13 C14 121.56(11)
C12 C13 N3 119.04(11)
C14 C13 N3 119.39(11)
C9 C14 C13 118.83(11)
C9 C14 H14 120.6
C13 C14 H14 120.6
N2 C15 C16 110.13(12)
N2 C15 H15A 109.6
C16 C15 H15A 109.6
N2 C15 H15B 109.6
C16 C15 H15B 109.6
H15A C15 H15B 108.1
C17 C16 C15 110.53(11)
C17 C16 H16A 109.5
C15 C16 H16A 109.5
C17 C16 H16B 109.5
C15 C16 H16B 109.5
H16A C16 H16B 108.1
C18 C17 C11 123.85(13)
C18 C17 C16 122.30(12)
C11 C17 C16 113.85(11)
C17 C18 H18A 120.0
C17 C18 H18B 120.0
H18A C18 H18B 120.0

loop_
_geom_bond_atom_site_label_1
_geom_bond_atom_site_label_2
_geom_bond_distance
O1 C2A 1.428(2)
O1 C5 1.4297(15)
O1 C2B 1.58(2)
O2 C8 1.2259(14)
O3 N3 1.2310(15)
O4 N3 1.2313(15)
N1 C8 1.3507(15)
N1 C1A 1.4578(16)
N1 C5 1.4781(15)
N1 C1B 1.538(11)
N2 C1B 1.358(11)
N2 C10 1.3807(15)
N2 C15 1.4676(16)
N2 C1A 1.4747(17)
N3 C13 1.4532(15)
C1A C2A 1.545(2)
C1A H1A 1.0000
C2A C3A 1.510(3)
C2A C4A 1.526(3)
C3A H3AA 0.9800
C3A H3AB 0.9800
C3A H3AC 0.9800
C4A H4AA 0.9800
C4A H4AB 0.9800
C4A H4AC 0.9800
C1B C2B 1.48(2)
C1B H1B 1.0000
C2B C3B 1.53(3)
C2B C4B 1.56(2)
C3B H3BA 0.9800
C3B H3BB 0.9800
C3B H3BC 0.9800
C4B H4BA 0.9800
C4B H4BB 0.9800
C4B H4BC 0.9800
C5 C6 1.5161(19)
C5 C7 1.517(2)
C6 H6A 0.9800
C6 H6B 0.9800
C6 H6C 0.9800
C7 H7A 0.9800
C7 H7B 0.9800
C7 H7C 0.9800
C8 C9 1.4883(16)
C9 C14 1.3779(16)
C9 C10 1.4175(16)
C10 C11 1.4246(16)
C11 C12 1.3906(17)
C11 C17 1.4808(17)
C12 C13 1.3832(17)
C12 H12 0.9500
C13 C14 1.3851(16)
C14 H14 0.9500
C15 C16 1.517(2)
C15 H15A 0.9900
C15 H15B 0.9900
C16 C17 1.5000(19)
C16 H16A 0.9900
C16 H16B 0.9900
C17 C18 1.3260(19)
C18 H18A 0.9500
C18 H18B 0.9500

loop_
_geom_torsion_atom_site_label_1
_geom_torsion_atom_site_label_2
_geom_torsion_atom_site_label_3
_geom_torsion_atom_site_label_4
_geom_torsion
C8 N1 C1A N2 -45.50(16)
C5 N1 C1A N2 156.07(10)
C8 N1 C1A C2A -170.03(13)
C5 N1 C1A C2A 31.53(15)
C10 N2 C1A N1 49.43(14)
C15 N2 C1A N1 -170.20(11)
C10 N2 C1A C2A 163.30(14)
C15 N2 C1A C2A -56.33(18)
C5 O1 C2A C3A 151.44(14)
C5 O1 C2A C4A -87.25(15)
C5 O1 C2A C1A 32.24(18)
N1 C1A C2A O1 -37.06(16)
N2 C1A C2A O1 -155.56(13)
N1 C1A C2A C3A -149.43(15)
N2 C1A C2A C3A 92.07(19)
N1 C1A C2A C4A 80.12(16)
N2 C1A C2A C4A -38.4(2)
C10 N2 C1B C2B -135.4(10)
C15 N2 C1B C2B 46.6(13)
C10 N2 C1B N1 -28.8(10)
C15 N2 C1B N1 153.2(4)
C8 N1 C1B N2 36.1(10)
C5 N1 C1B N2 -160.0(6)
C8 N1 C1B C2B 154.6(8)
C5 N1 C1B C2B -41.6(10)
N2 C1B C2B C3B -90.9(16)
N1 C1B C2B C3B 153.0(13)
N2 C1B C2B C4B 40(2)
N1 C1B C2B C4B -76.3(16)
N2 C1B C2B O1 154.6(9)
N1 C1B C2B O1 38.6(11)
C5 O1 C2B C1B -28.0(13)
C5 O1 C2B C3B -151.7(10)
C5 O1 C2B C4B 95.2(12)
C2A O1 C5 N1 -13.35(16)
C2B O1 C5 N1 1.4(7)
C2A O1 C5 C6 -131.20(15)
C2B O1 C5 C6 -116.4(7)
C2A O1 C5 C7 106.07(15)
C2B O1 C5 C7 120.9(7)
C8 N1 C5 O1 -171.05(11)
C1A N1 C5 O1 -13.05(13)
C1B N1 C5 O1 25.4(5)
C8 N1 C5 C6 -56.13(16)
C1A N1 C5 C6 101.87(13)
C1B N1 C5 C6 140.3(5)
C8 N1 C5 C7 70.29(16)
C1A N1 C5 C7 -131.71(12)
C1B N1 C5 C7 -93.3(5)
C1A N1 C8 O2 -165.69(12)
C5 N1 C8 O2 -10.4(2)
C1B N1 C8 O2 151.3(5)
C1A N1 C8 C9 16.24(17)
C5 N1 C8 C9 171.48(11)
C1B N1 C8 C9 -26.7(6)
O2 C8 C9 C14 11.57(18)
N1 C8 C9 C14 -170.33(11)
O2 C8 C9 C10 -167.92(12)
N1 C8 C9 C10 10.18(16)
C1B N2 C10 C9 15.3(6)
C15 N2 C10 C9 -166.63(12)
C1A N2 C10 C9 -27.44(16)
C1B N2 C10 C11 -163.9(6)
C15 N2 C10 C11 14.16(18)
C1A N2 C10 C11 153.34(12)
C14 C9 C10 N2 176.77(11)
C8 C9 C10 N2 -3.76(17)
C14 C9 C10 C11 -3.99(18)
C8 C9 C10 C11 175.48(11)
N2 C10 C11 C12 -177.42(11)
C9 C10 C11 C12 3.36(17)
N2 C10 C11 C17 2.17(18)
C9 C10 C11 C17 -177.04(11)
C10 C11 C12 C13 0.14(18)
C17 C11 C12 C13 -179.45(12)
C11 C12 C13 C14 -3.24(19)
C11 C12 C13 N3 177.75(11)
O3 N3 C13 C12 179.48(12)
O4 N3 C13 C12 -0.71(18)
O3 N3 C13 C14 0.46(18)
O4 N3 C13 C14 -179.74(12)
C10 C9 C14 C13 1.01(18)
C8 C9 C14 C13 -178.48(11)
C12 C13 C14 C9 2.65(19)
N3 C13 C14 C9 -178.35(11)
C1B N2 C15 C16 133.6(6)
C10 N2 C15 C16 -44.57(16)
C1A N2 C15 C16 176.13(11)
N2 C15 C16 C17 59.05(16)
C12 C11 C17 C18 13.5(2)
C10 C11 C17 C18 -166.04(13)
C12 C11 C17 C16 -166.54(12)
C10 C11 C17 C16 13.88(17)
C15 C16 C17 C18 136.08(14)
C15 C16 C17 C11 -43.84(16)
